data_4086783
loop_
_publ_author_name
'Iwai, Tomohiro'
'Tanaka, Ryotaro'
'Sawamura, Masaya'

_publ_section_title
;
 Synthesis, Coordination Properties, and Catalytic Application of
 Triarylmethane-Monophosphines
;
_journal_issue 23
_journal_name_full Organometallics
_journal_page_first 3959
_journal_paper_doi 10.1021/acs.organomet.6b00752
_journal_volume 35
_journal_year 2016
_chemical_formula_moiety 'C33 H23 F6 P'
_chemical_formula_sum 'C33 H23 F6 P'
_chemical_formula_weight 564.51
_space_group_crystal_system orthorhombic
_space_group_IT_number 61
_space_group_name_Hall '-P 2ac 2ab'
_space_group_name_H-M_alt 'P b c a'
_symmetry_space_group_name_Hall '-P 2ac 2ab'
_symmetry_space_group_name_H-M 'P b c a'
_atom_sites_solution_hydrogens geom
_atom_sites_solution_primary direct
_atom_sites_solution_secondary difmap
_cell_angle_alpha 90.0000
_cell_angle_beta 90.0000
_cell_angle_gamma 90.0000
_cell_formula_units_Z 8
_cell_length_a 18.121(4)
_cell_length_b 14.703(3)
_cell_length_c 20.717(5)
_cell_measurement_reflns_used 8302
_cell_measurement_temperature 150
_cell_measurement_theta_max 27.50
_cell_measurement_theta_min 3.10
_cell_volume 5520(2)
_computing_cell_refinement 'CrystalClear-SM Expert 2.0 r16'
_computing_data_collection 'CrystalClear-SM Expert 2.0 r16 (Rigaku, 2013)'
_computing_data_reduction 'CrystalClear-SM Expert 2.0 r16'
_computing_molecular_graphics 'CrystalStructure 4.2'
_computing_publication_material 'CrystalStructure 4.2 (Rigaku, 2015)'
_computing_structure_refinement 'SHELXL Version 2014/7 (Sheldrick, 2008)'
_computing_structure_solution 'SIR2004 (Burla, et al., 2005)'
_diffrn_ambient_temperature 150
_diffrn_detector_area_resol_mean 7.314
_diffrn_measured_fraction_theta_full 0.996
_diffrn_measured_fraction_theta_max 0.996
_diffrn_measurement_device_type 'Rigaku Mercury70'
_diffrn_measurement_method \w
_diffrn_radiation_type 'Mo K\a'
_diffrn_radiation_wavelength 0.71075
_diffrn_reflns_av_R_equivalents 0.1002
_diffrn_reflns_Laue_measured_fraction_full 0.996
_diffrn_reflns_Laue_measured_fraction_max 0.996
_diffrn_reflns_limit_h_max 22
_diffrn_reflns_limit_h_min -21
_diffrn_reflns_limit_k_max 14
_diffrn_reflns_limit_k_min -18
_diffrn_reflns_limit_l_max 25
_diffrn_reflns_limit_l_min -20
_diffrn_reflns_number 40133
_diffrn_reflns_point_group_measured_fraction_full 0.996
_diffrn_reflns_point_group_measured_fraction_max 0.996
_diffrn_reflns_theta_full 25.242
_diffrn_reflns_theta_max 25.993
_diffrn_reflns_theta_min 3.148
_diffrn_standards_number 0
_exptl_absorpt_coefficient_mu 0.161
_exptl_absorpt_correction_T_max 0.968
_exptl_absorpt_correction_T_min 0.752
_exptl_absorpt_correction_type multi-scan
_exptl_absorpt_process_details 'REQAB (Rigaku, 1998)'
_exptl_crystal_colour colorless
_exptl_crystal_density_diffrn 1.359
_exptl_crystal_density_method 'not measured'
_exptl_crystal_description prism
_exptl_crystal_F_000 2320.00
_exptl_crystal_size_max 0.200
_exptl_crystal_size_mid 0.200
_exptl_crystal_size_min 0.200
_refine_diff_density_max 0.19
_refine_diff_density_min -0.24
_refine_ls_extinction_method none
_refine_ls_goodness_of_fit_ref 1.193
_refine_ls_hydrogen_treatment constr
_refine_ls_number_parameters 415
_refine_ls_number_reflns 5405
_refine_ls_number_restraints 0
_refine_ls_R_factor_all 0.1361
_refine_ls_R_factor_gt 0.0909
_refine_ls_shift/su_max 0.001
_refine_ls_structure_factor_coef Fsqd
_refine_ls_weighting_details 'w = 1/[\s^2^(Fo^2^)+(0.0248P)^2^+5.0338P] where P=(Fo^2^+2Fc^2^)/3'
_refine_ls_weighting_scheme calc
_refine_ls_wR_factor_gt 0.1331
_refine_ls_wR_factor_ref 0.1491
_reflns_Friedel_coverage 0.000
_reflns_number_gt 3730
_reflns_number_total 5405
_reflns_threshold_expression F^2^>2.0\s(F^2^)
_cod_data_source_file om6b00752_si_002.cif
_cod_data_source_block L3
_cod_depositor_comments 'Adding full bibliography for 4086782--4086793.cif.'
_cod_database_code 4086783

loop_
_space_group_symop_id
_space_group_symop_operation_xyz
1 +X,+Y,+Z
2 1/2+X,1/2-Y,-Z
3 -X,1/2+Y,1/2-Z
4 1/2-X,-Y,1/2+Z
5 -X,-Y,-Z
6 -1/2-X,-1/2+Y,+Z
7 +X,-1/2-Y,-1/2+Z
8 -1/2+X,+Y,-1/2-Z

loop_
_atom_site_label
_atom_site_type_symbol
_atom_site_fract_x
_atom_site_fract_y
_atom_site_fract_z
_atom_site_U_iso_or_equiv
_atom_site_adp_type
_atom_site_occupancy
_atom_site_site_symmetry_order
_atom_site_calc_flag
_atom_site_refinement_flags_posn
_atom_site_refinement_flags_adp
_atom_site_refinement_flags_occupancy
P1 P 0.18882(5) 1.02352(6) 0.49381(5) 0.0368(2) Uani 1 1 d . . .
F1A F 0.4014(14) 0.5876(12) 0.7272(9) 0.118(7) Uani 0.5 1 d . . P
F2A F 0.4549(14) 0.5623(11) 0.6419(10) 0.128(8) Uani 0.5 1 d . . P
F3A F 0.5101(17) 0.6376(16) 0.7090(16) 0.147(12) Uani 0.5 1 d . . P
F1B F 0.4206(12) 0.6017(10) 0.7366(7) 0.090(6) Uani 0.5 1 d . . P
F2B F 0.4436(12) 0.5556(9) 0.6417(8) 0.075(5) Uani 0.5 1 d . . P
F3B F 0.5206(14) 0.6313(14) 0.6982(14) 0.092(5) Uani 0.5 1 d . . P
F4A F 0.2753(11) 1.2969(14) 0.7669(12) 0.154(10) Uani 0.5 1 d . . P
F5A F 0.3900(10) 1.2998(12) 0.7627(15) 0.149(9) Uani 0.5 1 d . . P
F6A F 0.3290(14) 1.3598(5) 0.6922(4) 0.099(3) Uani 0.5 1 d . . P
F4B F 0.3921(11) 1.3345(12) 0.7229(9) 0.120(8) Uani 0.5 1 d . . P
F5B F 0.3414(12) 1.2669(6) 0.7976(4) 0.092(3) Uani 0.5 1 d . . P
F6B F 0.2768(8) 1.3274(9) 0.7299(11) 0.100(6) Uani 0.5 1 d . . P
C1 C 0.1512(2) 1.0916(2) 0.42787(18) 0.0381(9) Uani 1 1 d . . .
C2 C 0.1049(3) 1.0587(3) 0.3803(2) 0.0603(13) Uani 1 1 d . . .
H1 H 0.0940 0.9955 0.3787 0.072 Uiso 1 1 calc R U .
C3 C 0.0742(3) 1.1174(3) 0.3347(2) 0.0874(18) Uani 1 1 d . . .
H2 H 0.0417 1.0945 0.3026 0.105 Uiso 1 1 calc R U .
C4 C 0.0913(3) 1.2086(3) 0.3364(2) 0.0758(15) Uani 1 1 d . . .
H3 H 0.0702 1.2487 0.3056 0.091 Uiso 1 1 calc R U .
C5 C 0.1387(2) 1.2420(2) 0.3823(2) 0.0547(12) Uani 1 1 d . . .
H4 H 0.1515 1.3047 0.3825 0.066 Uiso 1 1 calc R U .
C6 C 0.1675(2) 1.1842(2) 0.42806(19) 0.0434(10) Uani 1 1 d . . .
H5 H 0.1992 1.2080 0.4605 0.052 Uiso 1 1 calc R U .
C7 C 0.1416(2) 0.9142(2) 0.48319(17) 0.0365(9) Uani 1 1 d . . .
C8 C 0.1697(2) 0.8421(2) 0.44738(19) 0.0452(10) Uani 1 1 d . . .
H6 H 0.2165 0.8476 0.4271 0.054 Uiso 1 1 calc R U .
C9 C 0.1296(3) 0.7617(2) 0.4411(2) 0.0581(12) Uani 1 1 d . . .
H7 H 0.1493 0.7123 0.4171 0.070 Uiso 1 1 calc R U .
C10 C 0.0617(3) 0.7543(3) 0.4695(2) 0.0590(13) Uani 1 1 d . . .
H8 H 0.0340 0.6999 0.4646 0.071 Uiso 1 1 calc R U .
C11 C 0.0334(2) 0.8245(3) 0.5049(2) 0.0569(12) Uani 1 1 d . . .
H9 H -0.0139 0.8188 0.5242 0.068 Uiso 1 1 calc R U .
C12 C 0.0736(2) 0.9041(2) 0.5127(2) 0.0486(10) Uani 1 1 d . . .
H10 H 0.0543 0.9519 0.5384 0.058 Uiso 1 1 calc R U .
C13 C 0.28263(19) 0.99936(19) 0.46446(17) 0.0336(8) Uani 1 1 d . . .
C14 C 0.33512(19) 0.9673(2) 0.50900(17) 0.0344(8) Uani 1 1 d . . .
C15 C 0.4066(2) 0.9504(2) 0.48718(19) 0.0413(9) Uani 1 1 d . . .
H11 H 0.4420 0.9267 0.5165 0.050 Uiso 1 1 calc R U .
C16 C 0.4274(2) 0.9671(2) 0.42399(19) 0.0426(10) Uani 1 1 d . . .
H12 H 0.4766 0.9558 0.4104 0.051 Uiso 1 1 calc R U .
C17 C 0.3761(2) 1.0004(2) 0.38097(19) 0.0460(10) Uani 1 1 d . . .
H13 H 0.3900 1.0127 0.3376 0.055 Uiso 1 1 calc R U .
C18 C 0.3045(2) 1.0159(2) 0.40101(18) 0.0410(9) Uani 1 1 d . . .
H14 H 0.2694 1.0383 0.3709 0.049 Uiso 1 1 calc R U .
C19 C 0.31481(19) 0.9533(2) 0.57966(16) 0.0331(8) Uani 1 1 d . . .
H15 H 0.2607 0.9401 0.5801 0.040 Uiso 1 1 calc R U .
C20 C 0.3519(2) 0.8697(2) 0.60870(17) 0.0343(8) Uani 1 1 d . . .
C21 C 0.4156(2) 0.8739(2) 0.64464(18) 0.0428(10) Uani 1 1 d . . .
H16 H 0.4376 0.9313 0.6535 0.051 Uiso 1 1 calc R U .
C22 C 0.4482(2) 0.7946(2) 0.66823(18) 0.0448(10) Uani 1 1 d . . .
H17 H 0.4925 0.7980 0.6927 0.054 Uiso 1 1 calc R U .
C23 C 0.4161(2) 0.7111(2) 0.65604(18) 0.0418(10) Uani 1 1 d . . .
C24 C 0.3525(2) 0.7066(2) 0.61972(18) 0.0431(10) Uani 1 1 d . . .
H18 H 0.3305 0.6493 0.6110 0.052 Uiso 1 1 calc R U .
C25 C 0.3208(2) 0.7850(2) 0.59594(18) 0.0396(9) Uani 1 1 d . . .
H19 H 0.2772 0.7811 0.5706 0.048 Uiso 1 1 calc R U .
C26 C 0.4488(3) 0.6257(3) 0.6826(2) 0.0567(12) Uani 1 1 d . . .
C27 C 0.32498(19) 1.0395(2) 0.62033(17) 0.0355(9) Uani 1 1 d . . .
C28 C 0.3581(2) 1.1173(2) 0.59637(19) 0.0419(9) Uani 1 1 d . . .
H20 H 0.3784 1.1168 0.5541 0.050 Uiso 1 1 calc R U .
C29 C 0.3623(2) 1.1964(2) 0.6333(2) 0.0466(10) Uani 1 1 d . . .
H21 H 0.3852 1.2493 0.6162 0.056 Uiso 1 1 calc R U .
C30 C 0.3332(2) 1.1978(2) 0.6945(2) 0.0448(10) Uani 1 1 d . . .
C31 C 0.3011(2) 1.1205(2) 0.7196(2) 0.0556(12) Uani 1 1 d . . .
H22 H 0.2815 1.1209 0.7621 0.067 Uiso 1 1 calc R U .
C32 C 0.2977(2) 1.0423(2) 0.68258(19) 0.0492(10) Uani 1 1 d . . .
H23 H 0.2760 0.9891 0.7004 0.059 Uiso 1 1 calc R U .
C33 C 0.3336(3) 1.2835(3) 0.7330(3) 0.0600(12) Uani 1 1 d . . .

loop_
_atom_site_aniso_label
_atom_site_aniso_U_11
_atom_site_aniso_U_22
_atom_site_aniso_U_33
_atom_site_aniso_U_23
_atom_site_aniso_U_13
_atom_site_aniso_U_12
P1 0.0412(6) 0.0304(4) 0.0388(6) -0.0010(4) -0.0011(5) 0.0035(4)
F1A 0.110(8) 0.093(9) 0.152(15) 0.084(8) 0.023(8) 0.008(6)
F2A 0.197(18) 0.075(10) 0.111(12) -0.041(8) -0.010(11) 0.085(10)
F3A 0.136(16) 0.067(9) 0.24(3) 0.002(10) -0.130(18) 0.032(8)
F1B 0.176(19) 0.051(5) 0.044(5) 0.014(4) 0.044(8) 0.043(8)
F2B 0.134(10) 0.027(5) 0.065(8) -0.006(5) -0.034(7) 0.012(5)
F3B 0.089(9) 0.037(6) 0.149(11) 0.024(6) -0.030(8) 0.011(5)
F4A 0.163(18) 0.120(11) 0.178(17) -0.097(10) 0.111(16) -0.052(10)
F5A 0.099(12) 0.102(12) 0.25(2) -0.109(12) -0.118(14) 0.053(9)
F6A 0.167(10) 0.041(3) 0.090(6) -0.017(3) -0.022(8) 0.010(5)
F4B 0.141(15) 0.095(9) 0.123(12) -0.063(7) 0.047(12) -0.070(10)
F5B 0.145(10) 0.077(5) 0.052(5) -0.029(3) -0.028(6) 0.008(7)
F6B 0.086(10) 0.065(7) 0.150(13) -0.058(7) -0.060(9) 0.049(8)
C1 0.041(2) 0.0318(18) 0.041(2) -0.0028(15) -0.0020(19) 0.0037(16)
C2 0.087(4) 0.038(2) 0.056(3) 0.0076(19) -0.021(3) -0.010(2)
C3 0.131(5) 0.055(3) 0.076(4) 0.020(2) -0.058(4) -0.023(3)
C4 0.101(4) 0.046(3) 0.080(4) 0.026(2) -0.028(3) -0.006(3)
C5 0.064(3) 0.031(2) 0.069(3) 0.0064(19) -0.003(3) -0.0026(19)
C6 0.049(3) 0.0295(18) 0.052(3) -0.0019(16) -0.004(2) 0.0016(16)
C7 0.039(2) 0.0309(17) 0.039(2) 0.0061(15) -0.0040(19) 0.0029(15)
C8 0.048(3) 0.0303(18) 0.057(3) 0.0000(17) 0.002(2) -0.0029(16)
C9 0.070(3) 0.033(2) 0.071(3) -0.0015(19) -0.007(3) -0.001(2)
C10 0.057(3) 0.042(2) 0.078(4) 0.019(2) -0.019(3) -0.014(2)
C11 0.035(2) 0.062(3) 0.075(3) 0.023(2) -0.003(2) -0.001(2)
C12 0.045(3) 0.046(2) 0.055(3) 0.0085(18) 0.002(2) 0.0021(18)
C13 0.041(2) 0.0236(16) 0.036(2) -0.0017(14) 0.0024(18) -0.0027(14)
C14 0.038(2) 0.0251(16) 0.040(2) 0.0003(14) 0.0047(18) -0.0031(14)
C15 0.044(2) 0.0339(19) 0.046(3) -0.0001(16) 0.004(2) 0.0002(16)
C16 0.043(2) 0.0360(19) 0.049(3) -0.0012(17) 0.014(2) -0.0016(17)
C17 0.065(3) 0.0330(19) 0.040(2) -0.0014(16) 0.016(2) -0.0013(18)
C18 0.051(2) 0.0305(18) 0.041(2) -0.0008(15) 0.000(2) 0.0009(17)
C19 0.030(2) 0.0329(18) 0.036(2) -0.0002(14) 0.0019(17) -0.0032(15)
C20 0.038(2) 0.0314(18) 0.034(2) 0.0029(15) 0.0066(18) -0.0010(15)
C21 0.046(2) 0.0273(17) 0.055(3) 0.0026(16) -0.009(2) -0.0003(16)
C22 0.052(3) 0.043(2) 0.039(2) 0.0042(17) -0.011(2) -0.0029(18)
C23 0.058(3) 0.0330(19) 0.034(2) 0.0003(16) 0.007(2) 0.0067(17)
C24 0.056(3) 0.0292(18) 0.044(3) -0.0038(16) 0.005(2) -0.0025(17)
C25 0.042(2) 0.0328(18) 0.044(2) -0.0033(16) 0.0006(19) -0.0068(16)
C26 0.087(4) 0.035(2) 0.048(3) -0.002(2) -0.003(3) 0.012(2)
C27 0.036(2) 0.0346(18) 0.036(2) -0.0015(15) 0.0021(18) 0.0024(15)
C28 0.046(2) 0.037(2) 0.043(2) -0.0009(16) 0.006(2) -0.0028(17)
C29 0.050(3) 0.0335(19) 0.057(3) -0.0025(17) -0.001(2) -0.0031(17)
C30 0.044(2) 0.037(2) 0.053(3) -0.0072(17) -0.005(2) 0.0026(17)
C31 0.078(3) 0.048(2) 0.041(3) -0.0061(18) 0.010(2) 0.000(2)
C32 0.065(3) 0.037(2) 0.046(3) 0.0019(17) 0.008(2) -0.0045(19)
C33 0.063(4) 0.051(3) 0.065(4) -0.013(2) -0.007(3) 0.006(3)

loop_
_atom_type_symbol
_atom_type_description
_atom_type_scat_dispersion_real
_atom_type_scat_dispersion_imag
_atom_type_scat_source
C C 0.0033 0.0016
;
International Tables for Crystallography
(Vol. C, Tables 4.2.6.8 and 6.1.1.4)
;
H H 0.0000 0.0000
;
International Tables for Crystallography
(Vol. C, Table 6.1.1.4)
;
F F 0.0171 0.0103
;
International Tables for Crystallography
(Vol. C, Tables 4.2.6.8 and 6.1.1.4)
;
P P 0.1023 0.0942
;
International Tables for Crystallography
(Vol. C, Tables 4.2.6.8 and 6.1.1.4)
;

loop_
_geom_angle_atom_site_label_1
_geom_angle_atom_site_label_2
_geom_angle_atom_site_label_3
_geom_angle
C1 P1 C7 102.49(16)
C1 P1 C13 101.76(17)
C7 P1 C13 102.83(15)
F6B F4A C33 65.2(11)
F6B F4A F5B 121.1(18)
C33 F4A F5B 60.4(8)
F4B F5A C33 72.9(12)
F4B F5A F5B 136.9(17)
C33 F5A F5B 67.8(10)
F6B F6A F4B 103.1(8)
F6B F6A C33 52.9(5)
F4B F6A C33 56.7(6)
F5A F4B C33 62.2(10)
F5A F4B F6A 120.5(17)
C33 F4B F6A 63.5(7)
F5A F5B C33 55.4(7)
F5A F5B F4A 102.4(10)
C33 F5B F4A 54.7(6)
F4A F6B C33 73.3(13)
F4A F6B F6A 135.8(18)
C33 F6B F6A 67.3(8)
C2 C1 C6 118.3(3)
C2 C1 P1 124.6(3)
C6 C1 P1 117.0(3)
C1 C2 C3 120.5(4)
C1 C2 H1 119.7
C3 C2 H1 119.7
C4 C3 C2 119.7(4)
C4 C3 H2 120.2
C2 C3 H2 120.2
C5 C4 C3 120.5(4)
C5 C4 H3 119.8
C3 C4 H3 119.8
C4 C5 C6 119.6(4)
C4 C5 H4 120.2
C6 C5 H4 120.2
C5 C6 C1 121.4(4)
C5 C6 H5 119.3
C1 C6 H5 119.3
C12 C7 C8 118.6(3)
C12 C7 P1 117.2(3)
C8 C7 P1 124.2(3)
C7 C8 C9 120.4(4)
C7 C8 H6 119.8
C9 C8 H6 119.8
C10 C9 C8 119.8(4)
C10 C9 H7 120.1
C8 C9 H7 120.1
C11 C10 C9 120.6(4)
C11 C10 H8 119.7
C9 C10 H8 119.7
C10 C11 C12 120.2(4)
C10 C11 H9 119.9
C12 C11 H9 119.9
C7 C12 C11 120.5(4)
C7 C12 H10 119.8
C11 C12 H10 119.8
C18 C13 C14 119.0(3)
C18 C13 P1 122.7(3)
C14 C13 P1 118.2(3)
C15 C14 C13 118.4(3)
C15 C14 C19 120.8(3)
C13 C14 C19 120.8(3)
C16 C15 C14 121.9(4)
C16 C15 H11 119.1
C14 C15 H11 119.1
C17 C16 C15 119.4(4)
C17 C16 H12 120.3
C15 C16 H12 120.3
C16 C17 C18 119.9(4)
C16 C17 H13 120.1
C18 C17 H13 120.1
C17 C18 C13 121.4(4)
C17 C18 H14 119.3
C13 C18 H14 119.3
C14 C19 C20 112.5(3)
C14 C19 C27 112.7(3)
C20 C19 C27 113.4(3)
C14 C19 H15 105.8
C20 C19 H15 105.8
C27 C19 H15 105.8
C21 C20 C25 118.9(3)
C21 C20 C19 123.2(3)
C25 C20 C19 117.9(3)
C20 C21 C22 120.5(3)
C20 C21 H16 119.8
C22 C21 H16 119.8
C23 C22 C21 120.0(4)
C23 C22 H17 120.0
C21 C22 H17 120.0
C24 C23 C22 119.6(3)
C24 C23 C26 119.5(4)
C22 C23 C26 120.8(4)
C23 C24 C25 120.3(3)
C23 C24 H18 119.9
C25 C24 H18 119.9
C24 C25 C20 120.7(4)
C24 C25 H19 119.7
C20 C25 H19 119.7
F3A C26 F2A 109(2)
F3A C26 F1B 90.6(19)
F2A C26 F1B 114.5(12)
F3A C26 F2B 116.6(18)
F2A C26 F2B 9(2)
F1B C26 F2B 108.2(11)
F3A C26 F3B 13(3)
F2A C26 F3B 97.0(18)
F1B C26 F3B 101.1(16)
F2B C26 F3B 105.6(16)
F3A C26 F1A 108.5(17)
F2A C26 F1A 101.6(13)
F1B C26 F1A 19.0(18)
F2B C26 F1A 93.7(12)
F3B C26 F1A 117.8(16)
F3A C26 C23 113.4(11)
F2A C26 C23 114.2(10)
F1B C26 C23 113.3(8)
F2B C26 C23 112.8(7)
F3B C26 C23 115.0(8)
F1A C26 C23 109.9(10)
C32 C27 C28 117.8(3)
C32 C27 C19 119.6(3)
C28 C27 C19 122.6(3)
C27 C28 C29 121.0(4)
C27 C28 H20 119.5
C29 C28 H20 119.5
C30 C29 C28 119.9(3)
C30 C29 H21 120.1
C28 C29 H21 120.1
C29 C30 C31 119.9(3)
C29 C30 C33 120.3(4)
C31 C30 C33 119.8(4)
C30 C31 C32 119.7(4)
C30 C31 H22 120.1
C32 C31 H22 120.1
C27 C32 C31 121.7(3)
C27 C32 H23 119.2
C31 C32 H23 119.2
F5A C33 F6B 129.3(8)
F5A C33 F4A 112.6(11)
F6B C33 F4A 41.5(8)
F5A C33 F4B 44.9(10)
F6B C33 F4B 111.8(9)
F4A C33 F4B 131.6(9)
F5A C33 F5B 56.9(12)
F6B C33 F5B 103.5(9)
F4A C33 F5B 65.0(10)
F4B C33 F5B 100.1(8)
F5A C33 F6A 101.4(10)
F6B C33 F6A 59.7(7)
F4A C33 F6A 99.1(9)
F4B C33 F6A 59.8(7)
F5B C33 F6A 137.5(5)
F5A C33 C30 116.2(6)
F6B C33 C30 114.5(6)
F4A C33 C30 114.7(7)
F4B C33 C30 113.6(7)
F5B C33 C30 111.9(5)
F6A C33 C30 110.5(5)

loop_
_geom_bond_atom_site_label_1
_geom_bond_atom_site_label_2
_geom_bond_distance
P1 C1 1.826(4)
P1 C7 1.833(3)
P1 C13 1.840(4)
F1A C26 1.38(2)
F2A C26 1.262(18)
F3A C26 1.25(3)
F1B C26 1.281(15)
F2B C26 1.338(16)
F3B C26 1.34(3)
F4A F6B 0.888(16)
F4A C33 1.283(12)
F4A F5B 1.43(2)
F5A F4B 0.97(2)
F5A C33 1.216(10)
F5A F5B 1.24(2)
F6A F6B 1.317(13)
F6A F4B 1.359(15)
F6A C33 1.407(9)
F4B C33 1.314(12)
F5B C33 1.368(10)
F6B C33 1.217(10)
C1 C2 1.380(5)
C1 C6 1.394(4)
C2 C3 1.397(5)
C2 H1 0.9500
C3 C4 1.377(6)
C3 H2 0.9500
C4 C5 1.372(6)
C4 H3 0.9500
C5 C6 1.375(5)
C5 H4 0.9500
C6 H5 0.9500
C7 C12 1.384(5)
C7 C8 1.391(5)
C8 C9 1.393(5)
C8 H6 0.9500
C9 C10 1.369(6)
C9 H7 0.9500
C10 C11 1.365(6)
C10 H8 0.9500
C11 C12 1.388(5)
C11 H9 0.9500
C12 H10 0.9500
C13 C18 1.394(5)
C13 C14 1.406(5)
C14 C15 1.394(5)
C14 C19 1.523(5)
C15 C16 1.384(5)
C15 H11 0.9500
C16 C17 1.377(5)
C16 H12 0.9500
C17 C18 1.382(5)
C17 H13 0.9500
C18 H14 0.9500
C19 C20 1.525(4)
C19 C27 1.534(4)
C19 H15 1.0000
C20 C21 1.375(5)
C20 C25 1.392(4)
C21 C22 1.396(5)
C21 H16 0.9500
C22 C23 1.382(5)
C22 H17 0.9500
C23 C24 1.378(5)
C23 C26 1.493(5)
C24 C25 1.379(5)
C24 H18 0.9500
C25 H19 0.9500
C27 C32 1.382(5)
C27 C28 1.384(5)
C28 C29 1.395(5)
C28 H20 0.9500
C29 C30 1.371(5)
C29 H21 0.9500
C30 C31 1.379(5)
C30 C33 1.492(5)
C31 C32 1.383(5)
C31 H22 0.9500
C32 H23 0.9500

loop_
_geom_torsion_atom_site_label_1
_geom_torsion_atom_site_label_2
_geom_torsion_atom_site_label_3
_geom_torsion_atom_site_label_4
_geom_torsion
F5B F5A F4B C33 -24.8(19)
C33 F5A F4B F6A 26.1(15)
F5B F5A F4B F6A 1(3)
F6B F6A F4B F5A 1(2)
C33 F6A F4B F5A -25.8(15)
F6B F6A F4B C33 26.6(7)
F4B F5A F5B C33 26(2)
F4B F5A F5B F4A -4(2)
C33 F5A F5B F4A -29.3(7)
F6B F4A F5B F5A 4(2)
C33 F4A F5B F5A 29.6(8)
F6B F4A F5B C33 -25.1(16)
F5B F4A F6B C33 24.0(15)
C33 F4A F6B F6A -28(2)
F5B F4A F6B F6A -4(3)
F4B F6A F6B F4A 1(3)
C33 F6A F6B F4A 29(2)
F4B F6A F6B C33 -28.0(8)
C7 P1 C1 C2 -6.1(4)
C13 P1 C1 C2 100.1(4)
C7 P1 C1 C6 170.4(3)
C13 P1 C1 C6 -83.5(3)
C6 C1 C2 C3 -1.4(7)
P1 C1 C2 C3 175.0(4)
C1 C2 C3 C4 1.2(8)
C2 C3 C4 C5 0.5(9)
C3 C4 C5 C6 -1.9(8)
C4 C5 C6 C1 1.7(6)
C2 C1 C6 C5 0.0(6)
P1 C1 C6 C5 -176.7(3)
C1 P1 C7 C12 -87.2(3)
C13 P1 C7 C12 167.5(3)
C1 P1 C7 C8 92.4(3)
C13 P1 C7 C8 -12.9(4)
C12 C7 C8 C9 0.5(6)
P1 C7 C8 C9 -179.1(3)
C7 C8 C9 C10 1.0(6)
C8 C9 C10 C11 -1.1(7)
C9 C10 C11 C12 -0.4(6)
C8 C7 C12 C11 -1.9(6)
P1 C7 C12 C11 177.7(3)
C10 C11 C12 C7 1.9(6)
C1 P1 C13 C18 -12.3(3)
C7 P1 C13 C18 93.6(3)
C1 P1 C13 C14 164.4(2)
C7 P1 C13 C14 -89.7(3)
C18 C13 C14 C15 -2.2(4)
P1 C13 C14 C15 -178.9(2)
C18 C13 C14 C19 176.6(3)
P1 C13 C14 C19 -0.1(4)
C13 C14 C15 C16 2.2(5)
C19 C14 C15 C16 -176.6(3)
C14 C15 C16 C17 -0.8(5)
C15 C16 C17 C18 -0.6(5)
C16 C17 C18 C13 0.6(5)
C14 C13 C18 C17 0.8(5)
P1 C13 C18 C17 177.4(3)
C15 C14 C19 C20 -38.6(4)
C13 C14 C19 C20 142.7(3)
C15 C14 C19 C27 91.2(4)
C13 C14 C19 C27 -87.6(4)
C14 C19 C20 C21 97.6(4)
C27 C19 C20 C21 -31.8(5)
C14 C19 C20 C25 -80.0(4)
C27 C19 C20 C25 150.6(3)
C25 C20 C21 C22 -0.4(6)
C19 C20 C21 C22 -177.9(3)
C20 C21 C22 C23 -0.6(6)
C21 C22 C23 C24 1.0(6)
C21 C22 C23 C26 -178.1(4)
C22 C23 C24 C25 -0.4(6)
C26 C23 C24 C25 178.7(4)
C23 C24 C25 C20 -0.6(6)
C21 C20 C25 C24 1.0(5)
C19 C20 C25 C24 178.7(3)
C24 C23 C26 F3A 173.2(19)
C22 C23 C26 F3A -8(2)
C24 C23 C26 F2A 48.1(14)
C22 C23 C26 F2A -132.8(13)
C24 C23 C26 F1B -85.3(12)
C22 C23 C26 F1B 93.7(12)
C24 C23 C26 F2B 37.9(11)
C22 C23 C26 F2B -143.0(11)
C24 C23 C26 F3B 159.0(15)
C22 C23 C26 F3B -21.9(16)
C24 C23 C26 F1A -65.2(11)
C22 C23 C26 F1A 113.8(11)
C14 C19 C27 C32 169.4(3)
C20 C19 C27 C32 -61.3(4)
C14 C19 C27 C28 -7.9(5)
C20 C19 C27 C28 121.4(4)
C32 C27 C28 C29 -1.5(6)
C19 C27 C28 C29 175.9(3)
C27 C28 C29 C30 0.0(6)
C28 C29 C30 C31 1.2(6)
C28 C29 C30 C33 -176.6(4)
C29 C30 C31 C32 -0.8(6)
C33 C30 C31 C32 177.0(4)
C28 C27 C32 C31 1.8(6)
C19 C27 C32 C31 -175.6(4)
C30 C31 C32 C27 -0.7(7)
F4B F5A C33 F6B -82(2)
F5B F5A C33 F6B 80.0(14)
F4B F5A C33 F4A -126.9(15)
F5B F5A C33 F4A 35.1(10)
F5B F5A C33 F4B 162.0(15)
F4B F5A C33 F5B -162.0(15)
F4B F5A C33 F6A -21.9(15)
F5B F5A C33 F6A 140.0(7)
F4B F5A C33 C30 97.9(12)
F5B F5A C33 C30 -100.1(9)
F4A F6B C33 F5A -80(2)
F6A F6B C33 F5A 79.5(16)
F6A F6B C33 F4A 159.4(17)
F4A F6B C33 F4B -128.8(15)
F6A F6B C33 F4B 30.6(9)
F4A F6B C33 F5B -21.9(15)
F6A F6B C33 F5B 137.5(7)
F4A F6B C33 F6A -159.4(16)
F4A F6B C33 C30 100.2(15)
F6A F6B C33 C30 -100.4(7)
F6B F4A C33 F5A 124.3(15)
F5B F4A C33 F5A -32.1(9)
F5B F4A C33 F6B -156.4(16)
F6B F4A C33 F4B 75(2)
F5B F4A C33 F4B -81.1(14)
F6B F4A C33 F5B 156.4(16)
F6B F4A C33 F6A 17.9(15)
F5B F4A C33 F6A -138.5(7)
F6B F4A C33 C30 -99.8(14)
F5B F4A C33 C30 103.8(7)
F6A F4B C33 F5A -154.9(16)
F5A F4B C33 F6B 124.3(14)
F6A F4B C33 F6B -30.6(9)
F5A F4B C33 F4A 80.7(19)
F6A F4B C33 F4A -74.3(15)
F5A F4B C33 F5B 15.3(14)
F6A F4B C33 F5B -139.7(7)
F5A F4B C33 F6A 154.9(16)
F5A F4B C33 C30 -104.2(13)
F6A F4B C33 C30 100.9(7)
F4A F5B C33 F5A 144.2(10)
F5A F5B C33 F6B -128.3(9)
F4A F5B C33 F6B 15.8(11)
F5A F5B C33 F4A -144.2(10)
F5A F5B C33 F4B -12.8(10)
F4A F5B C33 F4B 131.3(10)
F5A F5B C33 F6A -68.7(14)
F4A F5B C33 F6A 75.5(13)
F5A F5B C33 C30 107.8(7)
F4A F5B C33 C30 -108.0(9)
F6B F6A C33 F5A -129.0(10)
F4B F6A C33 F5A 17.8(13)
F4B F6A C33 F6B 146.8(10)
F6B F6A C33 F4A -13.7(11)
F4B F6A C33 F4A 133.2(11)
F6B F6A C33 F4B -146.8(10)
F6B F6A C33 F5B -76.3(14)
F4B F6A C33 F5B 70.5(14)
F6B F6A C33 C30 107.1(7)
F4B F6A C33 C30 -106.0(8)
C29 C30 C33 F5A -84(2)
C31 C30 C33 F5A 98(2)
C29 C30 C33 F6B 95.5(15)
C31 C30 C33 F6B -82.3(15)
C29 C30 C33 F4A 141.4(17)
C31 C30 C33 F4A -36.4(18)
C29 C30 C33 F4B -34.6(15)
C31 C30 C33 F4B 147.6(14)
C29 C30 C33 F5B -147.1(11)
C31 C30 C33 F5B 35.1(12)
C29 C30 C33 F6A 30.4(13)
C31 C30 C33 F6A -147.4(12)
